data_4104270
loop_
_publ_author_name
'Andy I. Nguyen'
'Karen J. Blackmore'
'Shawn M. Carter'
'Ryan A. Zarkesh'
'Alan F. Heyduk'

_publ_section_title
;
 One- and Two-Electron Reactivity of a Tantalum(V) Complex with a
 Redox-Active Tris(amido) Ligand
;
_journal_name_full 'Journal of the American Chemical Society'
_journal_page_first 3307
_journal_page_last 3316
_journal_paper_doi 10.1021/ja808542j
_journal_volume 131
_journal_year 2009
_chemical_formula_sum 'C36.5 H40 Cl2 N5 O2 Ta'
_chemical_formula_weight 826.603
_chemical_name_systematic
; 
 ? 
;
_space_group_IT_number 2
_symmetry_cell_setting triclinic
_symmetry_space_group_name_Hall '-P 1'
_symmetry_space_group_name_H-M 'P -1'
_atom_sites_solution_hydrogens difmap
_atom_sites_solution_primary direct
_atom_sites_solution_secondary difmap
_audit_creation_method SHELXTL
_cell_angle_alpha 80.1400(5)
_cell_angle_beta 73.7726(5)
_cell_angle_gamma 87.8341(5)
_cell_formula_units_Z 4
_cell_length_a 14.5899(6)
_cell_length_b 15.5065(6)
_cell_length_c 16.2442(7)
_cell_measurement_reflns_used 9939
_cell_measurement_temperature 103(2)
_cell_measurement_theta_max 31.32
_cell_measurement_theta_min 4.24
_cell_volume 3476.3(2)
_computing_cell_refinement 'Bruker SMART APEX2/SAINT'
_computing_data_collection 'Bruker SMART APEX2'
_computing_data_reduction 'Bruker SAINT'
_computing_molecular_graphics 'Bruker SHELXTL'
_computing_publication_material 'Bruker SHELXTL'
_computing_structure_refinement 'Bruker SHELXTL'
_computing_structure_solution 'Bruker SHELXTL'
_diffrn_ambient_temperature 103(2)
_diffrn_measured_fraction_theta_full 0.985
_diffrn_measured_fraction_theta_max 0.985
_diffrn_measurement_device_type 'Bruker SMART APEX II CCD'
_diffrn_measurement_method 'phi and omega'
_diffrn_radiation_monochromator graphite
_diffrn_radiation_source 'fine-focus sealed tube'
_diffrn_radiation_type MoK\a
_diffrn_radiation_wavelength 0.71073
_diffrn_reflns_av_R_equivalents 0.0183
_diffrn_reflns_av_sigmaI/netI 0.0228
_diffrn_reflns_limit_h_max 19
_diffrn_reflns_limit_h_min -19
_diffrn_reflns_limit_k_max 20
_diffrn_reflns_limit_k_min -20
_diffrn_reflns_limit_l_max 21
_diffrn_reflns_limit_l_min -21
_diffrn_reflns_number 44070
_diffrn_reflns_theta_full 28.70
_diffrn_reflns_theta_max 28.70
_diffrn_reflns_theta_min 4.19
_exptl_absorpt_coefficient_mu 3.356
_exptl_absorpt_correction_T_max 0.6509
_exptl_absorpt_correction_T_min 0.5392
_exptl_absorpt_correction_type multi-scan
_exptl_absorpt_process_details 'Bruker SADABS'
_exptl_crystal_colour green
_exptl_crystal_density_diffrn 1.591
_exptl_crystal_density_meas ?
_exptl_crystal_density_method 'not measured'
_exptl_crystal_description prism
_exptl_crystal_F_000 1668
_exptl_crystal_size_max 0.21
_exptl_crystal_size_mid 0.19
_exptl_crystal_size_min 0.14
_refine_diff_density_max 1.884
_refine_diff_density_min -0.978
_refine_diff_density_rms 0.075
_refine_ls_extinction_method none
_refine_ls_goodness_of_fit_ref 1.015
_refine_ls_hydrogen_treatment refall
_refine_ls_matrix_type full
_refine_ls_number_parameters 1127
_refine_ls_number_reflns 17693
_refine_ls_number_restraints 0
_refine_ls_restrained_S_all 1.015
_refine_ls_R_factor_all 0.0234
_refine_ls_R_factor_gt 0.0189
_refine_ls_shift/su_max 0.003
_refine_ls_shift/su_mean 0.000
_refine_ls_structure_factor_coef Fsqd
_refine_ls_weighting_details 'calc w=1/[\s^2^(Fo^2^)+(0.0244P)^2^+1.1953P] where P=(Fo^2^+2Fc^2^)/3'
_refine_ls_weighting_scheme calc
_refine_ls_wR_factor_gt 0.0453
_refine_ls_wR_factor_ref 0.0470
_reflns_number_gt 15649
_reflns_number_total 17693
_reflns_threshold_expression >2sigma(I)
_cod_data_source_file ja808542j_si_001_3.cif
_cod_data_source_block afh145z
_cod_depositor_comments
;
The following automatic conversions were performed:

'_exptl_crystal_density_meas' value 'n/a' was changed to '?' - the
value is perceived as not measured.

Automatic conversion script
Id: cif_fix_values 3008 2015-01-20 13:52:24Z robertas 
;
_cod_original_sg_symbol_H-M P-1
_cod_original_formula_sum 'C36.50 H40 Cl2 N5 O2 Ta'
_cod_database_code 4104270

loop_
_symmetry_equiv_pos_as_xyz
'x, y, z'
'-x, -y, -z'

loop_
_atom_site_label
_atom_site_type_symbol
_atom_site_fract_x
_atom_site_fract_y
_atom_site_fract_z
_atom_site_U_iso_or_equiv
_atom_site_adp_type
_atom_site_occupancy
_atom_site_symmetry_multiplicity
_atom_site_calc_flag
_atom_site_refinement_flags
Ta1 Ta 0.481120(5) 0.698677(4) 0.282559(4) 0.01356(2) Uani 1 1 d .
Cl1 Cl 0.35270(3) 0.59163(3) 0.35411(3) 0.02062(9) Uani 1 1 d .
Cl2 Cl 0.62341(3) 0.79032(3) 0.25018(3) 0.02060(9) Uani 1 1 d .
N1 N 0.54653(11) 0.62527(10) 0.38569(10) 0.0157(3) Uani 1 1 d .
N2 N 0.43103(11) 0.76214(10) 0.39425(10) 0.0180(3) Uani 1 1 d .
N3 N 0.56649(11) 0.60262(10) 0.22319(10) 0.0155(3) Uani 1 1 d .
N4 N 0.43354(11) 0.76109(10) 0.19961(10) 0.0156(3) Uani 1 1 d .
N5 N 0.41366(11) 0.82028(10) 0.13611(10) 0.0160(3) Uani 1 1 d .
O1 O 0.49082(10) 0.79334(10) 0.66675(9) 0.0246(3) Uani 1 1 d .
O2 O 0.70605(10) 0.31838(9) 0.28365(9) 0.0221(3) Uani 1 1 d .
C1 C 0.53458(13) 0.66298(12) 0.45604(12) 0.0167(4) Uani 1 1 d .
C2 C 0.47293(14) 0.74052(12) 0.45811(12) 0.0179(4) Uani 1 1 d .
C3 C 0.45965(15) 0.78626(13) 0.52995(12) 0.0199(4) Uani 1 1 d .
H3A H 0.4219(17) 0.8371(15) 0.5319(15) 0.024(6) Uiso 1 1 d .
C4 C 0.49983(14) 0.75604(13) 0.59578(12) 0.0210(4) Uani 1 1 d .
C5 C 0.55891(15) 0.68032(15) 0.59391(13) 0.0236(4) Uani 1 1 d .
H5A H 0.5860(18) 0.6673(16) 0.6343(16) 0.030(7) Uiso 1 1 d .
C6 C 0.57638(14) 0.63636(14) 0.52630(13) 0.0210(4) Uani 1 1 d .
H6A H 0.6191(18) 0.5891(17) 0.5265(16) 0.032(7) Uiso 1 1 d .
C7 C 0.36596(15) 0.83921(13) 0.39720(13) 0.0232(4) Uani 1 1 d .
H7A H 0.3346(16) 0.8455(14) 0.4582(15) 0.020(6) Uiso 1 1 d .
C8 C 0.28212(17) 0.82574(17) 0.36265(16) 0.0308(5) Uani 1 1 d .
H8A H 0.252(2) 0.773(2) 0.3881(19) 0.045(8) Uiso 1 1 d .
H8B H 0.2990(19) 0.8295(17) 0.2997(18) 0.039(7) Uiso 1 1 d .
H8C H 0.231(2) 0.8727(18) 0.3810(18) 0.043(8) Uiso 1 1 d .
C9 C 0.4227(2) 0.92156(15) 0.34903(19) 0.0368(6) Uani 1 1 d .
H9A H 0.481(2) 0.9300(19) 0.3663(19) 0.049(8) Uiso 1 1 d .
H9B H 0.381(2) 0.973(2) 0.3498(19) 0.051(8) Uiso 1 1 d .
H9C H 0.4500(18) 0.9156(16) 0.2903(17) 0.028(6) Uiso 1 1 d .
C10 C 0.4349(2) 0.87110(15) 0.67403(16) 0.0314(5) Uani 1 1 d .
H10A H 0.4407(18) 0.8879(16) 0.7257(17) 0.032(7) Uiso 1 1 d .
H10B H 0.3708(18) 0.8593(16) 0.6763(16) 0.027(6) Uiso 1 1 d .
H10C H 0.4648(19) 0.9184(18) 0.6236(18) 0.043(8) Uiso 1 1 d .
C11 C 0.58915(13) 0.54950(12) 0.36502(12) 0.0163(3) Uani 1 1 d .
C12 C 0.59629(13) 0.53720(12) 0.27686(12) 0.0161(3) Uani 1 1 d .
C13 C 0.63485(13) 0.45781(12) 0.25000(13) 0.0180(4) Uani 1 1 d .
H13A H 0.6359(15) 0.4475(14) 0.1961(15) 0.015(5) Uiso 1 1 d .
C14 C 0.66927(13) 0.39582(12) 0.30461(13) 0.0186(4) Uani 1 1 d .
C15 C 0.66612(14) 0.40889(13) 0.38959(13) 0.0203(4) Uani 1 1 d .
H15A H 0.6887(16) 0.3646(15) 0.4262(15) 0.023(6) Uiso 1 1 d .
C16 C 0.62540(14) 0.48214(13) 0.41934(13) 0.0186(4) Uani 1 1 d .
H16A H 0.6163(16) 0.4868(15) 0.4749(16) 0.021(6) Uiso 1 1 d .
C17 C 0.59056(14) 0.59428(12) 0.12930(12) 0.0181(4) Uani 1 1 d .
H17A H 0.6540(15) 0.5641(13) 0.1144(13) 0.013(5) Uiso 1 1 d .
C18 C 0.61180(19) 0.68226(15) 0.07019(14) 0.0279(5) Uani 1 1 d .
H18A H 0.654(2) 0.7147(18) 0.0821(17) 0.038(8) Uiso 1 1 d .
H18B H 0.5580(18) 0.7203(16) 0.0720(16) 0.029(6) Uiso 1 1 d .
H18C H 0.6423(18) 0.6693(16) 0.0144(17) 0.032(7) Uiso 1 1 d .
C19 C 0.51125(16) 0.54437(15) 0.11267(14) 0.0243(4) Uani 1 1 d .
H19A H 0.4993(17) 0.4898(16) 0.1464(15) 0.023(6) Uiso 1 1 d .
H19B H 0.5283(17) 0.5364(16) 0.0511(17) 0.031(6) Uiso 1 1 d .
H19C H 0.4499(18) 0.5758(16) 0.1290(16) 0.029(6) Uiso 1 1 d .
C20 C 0.70503(16) 0.29969(14) 0.20039(14) 0.0240(4) Uani 1 1 d .
H20A H 0.7384(16) 0.2453(15) 0.1934(14) 0.020(6) Uiso 1 1 d .
H20B H 0.7395(16) 0.3439(15) 0.1564(15) 0.022(6) Uiso 1 1 d .
H20C H 0.6403(17) 0.2942(14) 0.1973(14) 0.021(6) Uiso 1 1 d .
C21 C 0.36541(13) 0.79754(12) 0.08679(11) 0.0154(3) Uani 1 1 d .
C22 C 0.35706(13) 0.86444(12) 0.01236(12) 0.0163(3) Uani 1 1 d .
C23 C 0.42939(15) 0.92669(12) -0.02840(12) 0.0193(4) Uani 1 1 d .
H23A H 0.4835(17) 0.9260(15) -0.0074(15) 0.026(6) Uiso 1 1 d .
C24 C 0.42324(16) 0.98840(13) -0.09912(13) 0.0231(4) Uani 1 1 d .
H24A H 0.4722(17) 1.0302(15) -0.1245(15) 0.024(6) Uiso 1 1 d .
C25 C 0.34428(17) 0.98801(13) -0.13139(13) 0.0246(4) Uani 1 1 d .
H25A H 0.3430(17) 1.0265(16) -0.1817(16) 0.031(6) Uiso 1 1 d .
C26 C 0.27158(16) 0.92705(13) -0.09195(14) 0.0243(4) Uani 1 1 d .
H26A H 0.2169(19) 0.9290(17) -0.1167(17) 0.040(7) Uiso 1 1 d .
C27 C 0.27792(14) 0.86535(13) -0.02078(13) 0.0207(4) Uani 1 1 d .
H27A H 0.2265(17) 0.8243(16) 0.0065(16) 0.029(6) Uiso 1 1 d .
C28 C 0.32153(13) 0.70973(11) 0.09777(12) 0.0163(3) Uani 1 1 d .
C29 C 0.26849(14) 0.66770(13) 0.17930(13) 0.0196(4) Uani 1 1 d .
H29A H 0.2588(15) 0.6943(14) 0.2276(14) 0.017(5) Uiso 1 1 d .
C30 C 0.22905(16) 0.58518(14) 0.18818(15) 0.0272(5) Uani 1 1 d .
H30A H 0.1935(18) 0.5591(17) 0.2466(17) 0.035(7) Uiso 1 1 d .
C31 C 0.24295(16) 0.54378(14) 0.11686(16) 0.0298(5) Uani 1 1 d .
H31A H 0.2185(18) 0.4928(17) 0.1201(17) 0.036(7) Uiso 1 1 d .
C32 C 0.29562(16) 0.58487(13) 0.03564(16) 0.0263(4) Uani 1 1 d .
H32A H 0.3069(18) 0.5579(16) -0.0122(17) 0.033(7) Uiso 1 1 d .
C33 C 0.33429(14) 0.66781(13) 0.02557(13) 0.0205(4) Uani 1 1 d .
H33A H 0.3691(15) 0.6963(14) -0.0304(14) 0.016(5) Uiso 1 1 d .
Ta2 Ta 0.029932(5) 0.226987(5) 0.188923(5) 0.01485(2) Uani 1 1 d .
Cl3 Cl -0.11590(3) 0.13881(3) 0.22393(3) 0.01958(9) Uani 1 1 d .
Cl4 Cl 0.16241(3) 0.32682(3) 0.11640(3) 0.01997(9) Uani 1 1 d .
N6 N -0.03051(11) 0.30330(10) 0.08415(10) 0.0153(3) Uani 1 1 d .
N7 N 0.07656(12) 0.15987(10) 0.07923(10) 0.0187(3) Uani 1 1 d .
N8 N -0.04957(11) 0.32873(10) 0.24432(10) 0.0178(3) Uani 1 1 d .
N9 N 0.07776(12) 0.17242(10) 0.27487(10) 0.0187(3) Uani 1 1 d .
N10 N 0.10273(12) 0.12932(10) 0.34407(10) 0.0187(3) Uani 1 1 d .
O3 O 0.05795(11) 0.16173(9) -0.21452(9) 0.0232(3) Uani 1 1 d .
O4 O -0.17094(10) 0.61991(9) 0.17208(9) 0.0226(3) Uani 1 1 d .
C34 C -0.01756(13) 0.26653(12) 0.01295(12) 0.0159(3) Uani 1 1 d .
C35 C 0.04650(13) 0.19077(12) 0.00928(12) 0.0170(4) Uani 1 1 d .
C36 C 0.07450(14) 0.15675(12) -0.07022(12) 0.0187(4) Uani 1 1 d .
H36A H 0.1231(17) 0.1128(15) -0.0786(15) 0.025(6) Uiso 1 1 d .
C37 C 0.03498(14) 0.18780(12) -0.13675(12) 0.0183(4) Uani 1 1 d .
C38 C -0.03790(14) 0.25299(13) -0.12737(13) 0.0189(4) Uani 1 1 d .
H38A H -0.0668(17) 0.2677(15) -0.1707(16) 0.027(6) Uiso 1 1 d .
C39 C -0.06196(14) 0.29163(12) -0.05592(12) 0.0179(4) Uani 1 1 d .
H39A H -0.1131(16) 0.3324(15) -0.0523(14) 0.019(6) Uiso 1 1 d .
C40 C 0.14020(15) 0.08175(13) 0.07485(13) 0.0224(4) Uani 1 1 d .
H40A H 0.1152(17) 0.0359(16) 0.0497(16) 0.030(6) Uiso 1 1 d .
C41 C 0.1235(2) 0.02118(15) 0.16292(16) 0.0342(5) Uani 1 1 d .
H41A H 0.051(2) 0.0047(19) 0.1948(19) 0.053(9) Uiso 1 1 d .
H41B H 0.153(2) 0.049(2) 0.209(2) 0.057(9) Uiso 1 1 d .
H41C H 0.162(2) -0.0391(19) 0.1473(19) 0.051(8) Uiso 1 1 d .
C42 C 0.24317(16) 0.11152(16) 0.03751(16) 0.0295(5) Uani 1 1 d .
H42A H 0.2594(18) 0.1455(16) -0.0255(17) 0.034(7) Uiso 1 1 d .
H42B H 0.2832(17) 0.0564(16) 0.0402(15) 0.029(6) Uiso 1 1 d .
H42C H 0.2529(18) 0.1455(16) 0.0829(17) 0.032(7) Uiso 1 1 d .
C43 C 0.13369(18) 0.09966(16) -0.23186(16) 0.0303(5) Uani 1 1 d .
H43A H 0.1398(19) 0.0902(17) -0.2865(19) 0.040(7) Uiso 1 1 d .
H43B H 0.1173(17) 0.0450(17) -0.1939(17) 0.030(7) Uiso 1 1 d .
H43C H 0.1936(18) 0.1265(16) -0.2290(15) 0.028(6) Uiso 1 1 d .
C44 C -0.06868(13) 0.38146(12) 0.10220(12) 0.0155(3) Uani 1 1 d .
C45 C -0.07534(13) 0.39550(12) 0.18999(12) 0.0159(3) Uani 1 1 d .
C46 C -0.10783(13) 0.47796(12) 0.21294(13) 0.0179(4) Uani 1 1 d .
H46A H -0.1076(16) 0.4908(15) 0.2628(16) 0.022(6) Uiso 1 1 d .
C47 C -0.13729(13) 0.54066(12) 0.15503(13) 0.0186(4) Uani 1 1 d .
C48 C -0.13197(13) 0.52655(13) 0.06970(13) 0.0194(4) Uani 1 1 d .
H48A H -0.1457(17) 0.5724(16) 0.0316(15) 0.026(6) Uiso 1 1 d .
C49 C -0.09719(13) 0.45009(12) 0.04392(12) 0.0177(4) Uani 1 1 d .
H49A H -0.0879(15) 0.4415(14) -0.0154(15) 0.018(5) Uiso 1 1 d .
C50 C -0.06978(15) 0.33847(13) 0.33780(12) 0.0203(4) Uani 1 1 d .
H50A H -0.1196(16) 0.3826(15) 0.3502(14) 0.019(6) Uiso 1 1 d .
C51 C -0.11101(17) 0.25459(14) 0.39870(14) 0.0249(4) Uani 1 1 d .
H51A H -0.166(2) 0.2371(18) 0.3879(18) 0.043(8) Uiso 1 1 d .
H51B H -0.1315(19) 0.2700(17) 0.4564(18) 0.036(7) Uiso 1 1 d .
H51C H -0.0620(16) 0.2071(14) 0.3950(14) 0.017(5) Uiso 1 1 d .
C52 C 0.02014(18) 0.36867(17) 0.35482(16) 0.0307(5) Uani 1 1 d .
H52A H 0.0479(15) 0.4212(14) 0.3133(14) 0.014(5) Uiso 1 1 d .
H52B H 0.072(2) 0.3248(18) 0.3440(17) 0.041(7) Uiso 1 1 d .
H52C H 0.010(2) 0.3781(18) 0.411(2) 0.046(8) Uiso 1 1 d .
C53 C -0.17616(16) 0.64021(14) 0.25623(14) 0.0247(4) Uani 1 1 d .
H53A H -0.2087(18) 0.6968(17) 0.2598(16) 0.035(7) Uiso 1 1 d .
H53B H -0.1139(18) 0.6435(15) 0.2657(15) 0.026(6) Uiso 1 1 d .
H53C H -0.2156(17) 0.5978(15) 0.2980(15) 0.023(6) Uiso 1 1 d .
C54 C 0.18923(13) 0.13794(12) 0.34956(12) 0.0165(3) Uani 1 1 d .
C55 C 0.26449(13) 0.19570(12) 0.28430(12) 0.0180(4) Uani 1 1 d .
C56 C 0.33352(16) 0.16127(14) 0.22081(14) 0.0255(4) Uani 1 1 d .
H56A H 0.3318(18) 0.0994(17) 0.2201(16) 0.036(7) Uiso 1 1 d .
C57 C 0.40300(17) 0.21572(16) 0.16019(15) 0.0313(5) Uani 1 1 d .
H57A H 0.4443(18) 0.1938(16) 0.1213(17) 0.032(7) Uiso 1 1 d .
C58 C 0.40529(15) 0.30424(15) 0.16284(13) 0.0264(4) Uani 1 1 d .
H58A H 0.4512(16) 0.3423(15) 0.1194(15) 0.023(6) Uiso 1 1 d .
C59 C 0.33769(15) 0.33888(13) 0.22654(13) 0.0221(4) Uani 1 1 d .
H59A H 0.3390(16) 0.4014(15) 0.2277(14) 0.020(6) Uiso 1 1 d .
C60 C 0.26814(14) 0.28479(13) 0.28722(13) 0.0205(4) Uani 1 1 d .
H60A H 0.2205(16) 0.3078(15) 0.3363(15) 0.023(6) Uiso 1 1 d .
C61 C 0.21176(14) 0.08799(12) 0.42769(12) 0.0180(4) Uani 1 1 d .
C62 C 0.14983(16) 0.02206(13) 0.48278(13) 0.0226(4) Uani 1 1 d .
H62A H 0.1002(18) 0.0103(16) 0.4681(16) 0.028(6) Uiso 1 1 d .
C63 C 0.16866(16) -0.02065(14) 0.55811(13) 0.0260(4) Uani 1 1 d .
H63A H 0.1258(18) -0.0635(16) 0.5917(16) 0.032(7) Uiso 1 1 d .
C64 C 0.24934(16) 0.00062(14) 0.57960(13) 0.0267(4) Uani 1 1 d .
H64A H 0.2600(18) -0.0270(16) 0.6333(17) 0.033(7) Uiso 1 1 d .
C65 C 0.31199(16) 0.06461(15) 0.52533(14) 0.0276(4) Uani 1 1 d .
H65A H 0.366(2) 0.0808(17) 0.5414(17) 0.040(7) Uiso 1 1 d .
C66 C 0.29325(15) 0.10818(14) 0.44942(13) 0.0228(4) Uani 1 1 d .
H66A H 0.3358(17) 0.1541(15) 0.4123(15) 0.025(6) Uiso 1 1 d .
C67 C 0.01818(19) 0.25122(18) -0.40459(16) 0.0394(6) Uani 1 1 d .
C68 C -0.04018(18) 0.32295(16) -0.38716(15) 0.0341(5) Uani 1 1 d .
H68A H -0.1066 0.3135 -0.3606 0.051 Uiso 1 1 calc R
C69 C -0.0044(2) 0.40688(19) -0.40728(17) 0.0452(6) Uani 1 1 d .
H69A H -0.0460 0.4543 -0.3942 0.068 Uiso 1 1 calc R
C70 C 0.0906(3) 0.4224(3) -0.44599(19) 0.0623(10) Uani 1 1 d .
H70A H 0.1155 0.4805 -0.4601 0.093 Uiso 1 1 calc R
C71 C 0.1507(2) 0.3519(4) -0.4647(2) 0.0804(14) Uani 1 1 d .
H71A H 0.2170 0.3620 -0.4919 0.121 Uiso 1 1 calc R
C72 C 0.1142(2) 0.2672(3) -0.4436(2) 0.0603(10) Uani 1 1 d .
H72A H 0.1558 0.2197 -0.4561 0.090 Uiso 1 1 calc R
C73 C -0.0232(2) 0.16057(19) -0.3843(2) 0.0564(8) Uani 1 1 d .
H73A H 0.0266 0.1179 -0.3775 0.085 Uiso 1 1 calc R
H73B H -0.0481 0.1501 -0.4319 0.085 Uiso 1 1 calc R
H73C H -0.0751 0.1544 -0.3302 0.085 Uiso 1 1 calc R

loop_
_atom_site_aniso_label
_atom_site_aniso_U_11
_atom_site_aniso_U_22
_atom_site_aniso_U_33
_atom_site_aniso_U_23
_atom_site_aniso_U_13
_atom_site_aniso_U_12
Ta1 0.01713(4) 0.01270(4) 0.01158(4) -0.00060(3) -0.00586(3) -0.00092(3)
Cl1 0.0208(2) 0.0219(2) 0.0185(2) 0.00300(16) -0.00745(17) -0.00558(17)
Cl2 0.0215(2) 0.0172(2) 0.0231(2) 0.00149(16) -0.00841(18) -0.00507(17)
N1 0.0171(7) 0.0159(7) 0.0132(7) 0.0015(6) -0.0049(6) -0.0037(6)
N2 0.0217(8) 0.0172(7) 0.0157(7) -0.0022(6) -0.0069(6) 0.0010(6)
N3 0.0187(7) 0.0149(7) 0.0127(7) 0.0008(5) -0.0058(6) -0.0010(6)
N4 0.0192(8) 0.0141(7) 0.0138(7) 0.0000(5) -0.0060(6) -0.0020(6)
N5 0.0205(8) 0.0139(7) 0.0139(7) 0.0004(6) -0.0067(6) 0.0001(6)
O1 0.0289(8) 0.0300(8) 0.0183(7) -0.0084(6) -0.0090(6) -0.0039(6)
O2 0.0213(7) 0.0186(7) 0.0247(7) 0.0001(5) -0.0063(6) 0.0037(5)
C1 0.0169(9) 0.0190(9) 0.0146(8) -0.0010(7) -0.0056(7) -0.0042(7)
C2 0.0209(9) 0.0179(9) 0.0149(8) -0.0014(7) -0.0051(7) -0.0055(7)
C3 0.0248(10) 0.0189(9) 0.0176(9) -0.0035(7) -0.0077(8) -0.0036(8)
C4 0.0220(9) 0.0270(10) 0.0151(9) -0.0049(7) -0.0051(7) -0.0088(8)
C5 0.0225(10) 0.0342(11) 0.0181(9) -0.0042(8) -0.0119(8) -0.0022(8)
C6 0.0184(9) 0.0270(10) 0.0196(9) -0.0025(8) -0.0095(7) -0.0008(8)
C7 0.0283(10) 0.0244(10) 0.0197(10) -0.0091(8) -0.0094(8) 0.0088(8)
C8 0.0305(12) 0.0398(13) 0.0272(12) -0.0134(10) -0.0133(9) 0.0125(10)
C9 0.0465(15) 0.0185(11) 0.0461(15) -0.0050(10) -0.0150(12) 0.0054(10)
C10 0.0472(15) 0.0255(11) 0.0250(11) -0.0085(9) -0.0126(10) -0.0022(10)
C11 0.0155(8) 0.0167(8) 0.0164(9) 0.0018(7) -0.0063(7) -0.0040(7)
C12 0.0146(8) 0.0154(8) 0.0176(9) 0.0011(7) -0.0050(7) -0.0035(7)
C13 0.0173(9) 0.0185(9) 0.0175(9) -0.0007(7) -0.0047(7) -0.0009(7)
C14 0.0144(8) 0.0152(8) 0.0244(10) -0.0003(7) -0.0040(7) -0.0008(7)
C15 0.0178(9) 0.0182(9) 0.0241(10) 0.0048(7) -0.0093(8) -0.0016(7)
C16 0.0196(9) 0.0206(9) 0.0157(9) 0.0024(7) -0.0074(7) -0.0061(7)
C17 0.0217(9) 0.0193(9) 0.0132(8) -0.0023(7) -0.0055(7) 0.0035(7)
C18 0.0401(13) 0.0233(10) 0.0156(10) 0.0006(8) -0.0032(9) 0.0048(10)
C19 0.0258(11) 0.0284(11) 0.0239(10) -0.0111(9) -0.0120(8) 0.0049(9)
C20 0.0237(10) 0.0192(10) 0.0259(11) -0.0022(8) -0.0032(8) 0.0032(8)
C21 0.0154(8) 0.0163(8) 0.0147(8) -0.0015(6) -0.0049(7) 0.0011(7)
C22 0.0204(9) 0.0137(8) 0.0161(9) -0.0027(6) -0.0071(7) 0.0008(7)
C23 0.0241(10) 0.0179(9) 0.0181(9) -0.0033(7) -0.0087(8) -0.0026(7)
C24 0.0328(11) 0.0165(9) 0.0198(9) -0.0002(7) -0.0082(8) -0.0045(8)
C25 0.0425(13) 0.0156(9) 0.0186(9) 0.0000(7) -0.0146(9) 0.0000(8)
C26 0.0335(11) 0.0181(9) 0.0278(11) -0.0031(8) -0.0197(9) 0.0020(8)
C27 0.0224(10) 0.0174(9) 0.0239(10) -0.0001(7) -0.0106(8) -0.0016(8)
C28 0.0156(8) 0.0138(8) 0.0211(9) -0.0011(7) -0.0090(7) 0.0008(7)
C29 0.0190(9) 0.0191(9) 0.0213(10) 0.0003(7) -0.0087(7) -0.0012(7)
C30 0.0253(11) 0.0230(10) 0.0334(12) 0.0069(9) -0.0142(9) -0.0082(8)
C31 0.0314(12) 0.0153(10) 0.0507(14) 0.0008(9) -0.0278(11) -0.0028(8)
C32 0.0291(11) 0.0195(10) 0.0408(13) -0.0126(9) -0.0234(10) 0.0077(8)
C33 0.0201(9) 0.0209(9) 0.0237(10) -0.0047(8) -0.0109(8) 0.0037(7)
Ta2 0.01773(4) 0.01391(4) 0.01479(4) -0.00109(3) -0.00830(3) -0.00039(3)
Cl3 0.0226(2) 0.0169(2) 0.0207(2) 0.00055(16) -0.01009(17) -0.00373(17)
Cl4 0.0202(2) 0.0204(2) 0.0203(2) 0.00033(16) -0.00882(17) -0.00437(17)
N6 0.0147(7) 0.0147(7) 0.0168(7) 0.0000(6) -0.0060(6) -0.0021(6)
N7 0.0206(8) 0.0166(7) 0.0208(8) -0.0021(6) -0.0095(6) 0.0012(6)
N8 0.0215(8) 0.0178(7) 0.0146(7) -0.0019(6) -0.0062(6) -0.0021(6)
N9 0.0198(8) 0.0189(8) 0.0187(8) 0.0005(6) -0.0094(6) -0.0024(6)
N10 0.0236(8) 0.0174(8) 0.0172(8) 0.0006(6) -0.0108(6) -0.0006(6)
O3 0.0307(8) 0.0235(7) 0.0195(7) -0.0085(5) -0.0112(6) 0.0044(6)
O4 0.0235(7) 0.0161(6) 0.0275(7) -0.0038(5) -0.0062(6) 0.0028(5)
C34 0.0168(8) 0.0152(8) 0.0161(8) -0.0003(6) -0.0065(7) -0.0023(7)
C35 0.0170(9) 0.0160(8) 0.0191(9) -0.0015(7) -0.0072(7) -0.0024(7)
C36 0.0206(9) 0.0169(9) 0.0205(9) -0.0038(7) -0.0085(7) 0.0006(7)
C37 0.0217(9) 0.0164(9) 0.0180(9) -0.0034(7) -0.0065(7) -0.0039(7)
C38 0.0190(9) 0.0211(9) 0.0186(9) -0.0010(7) -0.0099(7) -0.0010(7)
C39 0.0166(9) 0.0192(9) 0.0185(9) -0.0012(7) -0.0071(7) 0.0000(7)
C40 0.0280(10) 0.0182(9) 0.0244(10) -0.0049(8) -0.0126(8) 0.0065(8)
C41 0.0435(14) 0.0245(11) 0.0316(12) 0.0030(9) -0.0110(11) 0.0069(10)
C42 0.0274(11) 0.0303(12) 0.0312(12) -0.0083(9) -0.0078(9) 0.0058(9)
C43 0.0379(13) 0.0294(12) 0.0299(12) -0.0155(10) -0.0146(10) 0.0110(10)
C44 0.0142(8) 0.0146(8) 0.0177(9) -0.0003(7) -0.0056(7) -0.0022(7)
C45 0.0140(8) 0.0160(8) 0.0175(9) -0.0006(7) -0.0049(7) -0.0028(7)
C46 0.0182(9) 0.0173(9) 0.0180(9) -0.0036(7) -0.0043(7) -0.0012(7)
C47 0.0148(8) 0.0152(8) 0.0244(10) -0.0022(7) -0.0039(7) -0.0010(7)
C48 0.0162(9) 0.0179(9) 0.0227(10) 0.0026(7) -0.0065(7) -0.0011(7)
C49 0.0165(9) 0.0188(9) 0.0181(9) 0.0001(7) -0.0070(7) -0.0020(7)
C50 0.0239(10) 0.0214(9) 0.0160(9) -0.0049(7) -0.0053(7) 0.0016(8)
C51 0.0308(11) 0.0243(10) 0.0182(10) -0.0007(8) -0.0059(8) -0.0004(9)
C52 0.0340(12) 0.0359(13) 0.0272(12) -0.0118(10) -0.0121(10) -0.0043(10)
C53 0.0249(11) 0.0192(10) 0.0286(11) -0.0056(8) -0.0042(9) 0.0002(8)
C54 0.0207(9) 0.0154(8) 0.0141(8) -0.0019(6) -0.0064(7) 0.0004(7)
C55 0.0192(9) 0.0218(9) 0.0146(8) 0.0003(7) -0.0089(7) -0.0011(7)
C56 0.0311(11) 0.0220(10) 0.0222(10) -0.0043(8) -0.0050(8) -0.0003(8)
C57 0.0324(12) 0.0368(12) 0.0204(11) -0.0073(9) 0.0015(9) -0.0026(10)
C58 0.0260(11) 0.0342(12) 0.0170(9) 0.0041(8) -0.0067(8) -0.0086(9)
C59 0.0236(10) 0.0210(10) 0.0243(10) 0.0002(8) -0.0132(8) -0.0019(8)
C60 0.0202(9) 0.0206(9) 0.0225(10) -0.0020(7) -0.0096(8) 0.0009(7)
C61 0.0215(9) 0.0181(9) 0.0147(9) -0.0025(7) -0.0063(7) 0.0044(7)
C62 0.0257(10) 0.0205(9) 0.0231(10) -0.0023(8) -0.0099(8) -0.0006(8)
C63 0.0330(11) 0.0221(10) 0.0197(10) 0.0028(8) -0.0058(9) 0.0008(9)
C64 0.0320(11) 0.0298(11) 0.0176(10) 0.0002(8) -0.0096(8) 0.0090(9)
C65 0.0264(11) 0.0358(12) 0.0222(10) -0.0011(9) -0.0120(9) 0.0029(9)
C66 0.0221(10) 0.0276(10) 0.0178(9) 0.0011(8) -0.0071(8) -0.0010(8)
C67 0.0439(14) 0.0542(16) 0.0330(13) -0.0225(11) -0.0244(11) 0.0151(12)
C68 0.0371(13) 0.0394(13) 0.0280(12) -0.0121(10) -0.0092(10) 0.0056(10)
C69 0.0576(18) 0.0489(16) 0.0351(14) -0.0132(12) -0.0185(13) -0.0037(13)
C70 0.068(2) 0.089(3) 0.0343(15) -0.0129(16) -0.0161(15) -0.033(2)
C71 0.0325(16) 0.173(5) 0.0401(18) -0.036(2) -0.0039(13) -0.026(2)
C72 0.0347(15) 0.112(3) 0.0517(18) -0.0516(19) -0.0202(13) 0.0228(17)
C73 0.076(2) 0.0461(16) 0.070(2) -0.0227(15) -0.0519(18) 0.0217(15)

loop_
_atom_type_symbol
_atom_type_description
_atom_type_scat_dispersion_real
_atom_type_scat_dispersion_imag
_atom_type_scat_source
C C 0.0033 0.0016 'International Tables Vol C Tables 4.2.6.8 and 6.1.1.4'
H H 0.0000 0.0000 'International Tables Vol C Tables 4.2.6.8 and 6.1.1.4'
N N 0.0061 0.0033 'International Tables Vol C Tables 4.2.6.8 and 6.1.1.4'
O O 0.0106 0.0060 'International Tables Vol C Tables 4.2.6.8 and 6.1.1.4'
Cl Cl 0.1484 0.1585 'International Tables Vol C Tables 4.2.6.8 and 6.1.1.4'
Ta Ta -0.7052 6.5227 'International Tables Vol C Tables 4.2.6.8 and 6.1.1.4'

loop_
_geom_angle_atom_site_label_1
_geom_angle_atom_site_label_2
_geom_angle_atom_site_label_3
_geom_angle
N4 Ta1 N3 105.66(6)
N4 Ta1 N2 105.58(6)
N3 Ta1 N2 148.58(6)
N4 Ta1 N1 177.21(6)
N3 Ta1 N1 74.80(6)
N2 Ta1 N1 73.84(6)
N4 Ta1 Cl2 95.38(5)
N3 Ta1 Cl2 89.07(4)
N2 Ta1 Cl2 84.77(4)
N1 Ta1 Cl2 81.86(4)
N4 Ta1 Cl1 100.99(5)
N3 Ta1 Cl1 90.76(4)
N2 Ta1 Cl1 86.58(4)
N1 Ta1 Cl1 81.73(4)
Cl2 Ta1 Cl1 163.039(16)
C1 N1 C11 131.64(16)
C1 N1 Ta1 114.88(12)
C11 N1 Ta1 113.47(12)
C2 N2 C7 118.36(16)
C2 N2 Ta1 117.12(12)
C7 N2 Ta1 123.56(12)
C12 N3 C17 116.76(15)
C12 N3 Ta1 116.49(12)
C17 N3 Ta1 126.51(11)
N5 N4 Ta1 167.27(13)
C21 N5 N4 120.55(15)
C4 O1 C10 117.74(17)
C14 O2 C20 117.20(15)
N1 C1 C6 126.71(18)
N1 C1 C2 114.60(16)
C6 C1 C2 118.68(17)
N2 C2 C3 124.25(18)
N2 C2 C1 117.96(16)
C3 C2 C1 117.77(17)
C4 C3 C2 120.45(19)
O1 C4 C3 125.24(19)
O1 C4 C5 113.18(17)
C3 C4 C5 121.56(18)
C6 C5 C4 120.44(19)
C5 C6 C1 121.04(19)
N2 C7 C8 112.09(17)
N2 C7 C9 109.64(18)
C8 C7 C9 112.0(2)
N1 C11 C16 128.02(17)
N1 C11 C12 113.98(16)
C16 C11 C12 117.99(17)
N3 C12 C13 122.79(17)
N3 C12 C11 118.58(16)
C13 C12 C11 118.63(16)
C14 C13 C12 120.80(18)
O2 C14 C13 123.95(18)
O2 C14 C15 115.16(17)
C13 C14 C15 120.87(18)
C16 C15 C14 120.12(17)
C15 C16 C11 121.46(18)
N3 C17 C18 112.11(16)
N3 C17 C19 109.92(16)
C18 C17 C19 112.18(18)
N5 C21 C22 116.44(16)
N5 C21 C28 125.24(16)
C22 C21 C28 118.28(16)
C23 C22 C27 118.20(17)
C23 C22 C21 120.75(17)
C27 C22 C21 121.02(17)
C24 C23 C22 121.25(19)
C23 C24 C25 119.71(19)
C26 C25 C24 120.06(18)
C25 C26 C27 120.03(19)
C26 C27 C22 120.73(18)
C29 C28 C33 119.18(17)
C29 C28 C21 121.03(17)
C33 C28 C21 119.78(17)
C30 C29 C28 120.03(19)
C31 C30 C29 120.5(2)
C30 C31 C32 120.0(2)
C31 C32 C33 120.2(2)
C32 C33 C28 120.14(19)
N9 Ta2 N8 102.82(7)
N9 Ta2 N7 108.89(7)
N8 Ta2 N7 148.29(6)
N9 Ta2 N6 176.50(6)
N8 Ta2 N6 74.08(6)
N7 Ta2 N6 74.25(6)
N9 Ta2 Cl4 97.40(5)
N8 Ta2 Cl4 90.27(4)
N7 Ta2 Cl4 86.50(4)
N6 Ta2 Cl4 81.11(4)
N9 Ta2 Cl3 98.21(5)
N8 Ta2 Cl3 90.23(4)
N7 Ta2 Cl3 84.62(4)
N6 Ta2 Cl3 83.53(4)
Cl4 Ta2 Cl3 163.860(15)
C34 N6 C44 130.77(16)
C34 N6 Ta2 114.95(12)
C44 N6 Ta2 114.14(12)
C35 N7 C40 117.54(16)
C35 N7 Ta2 117.23(12)
C40 N7 Ta2 125.23(12)
C45 N8 C50 117.21(16)
C45 N8 Ta2 117.65(12)
C50 N8 Ta2 124.71(12)
N10 N9 Ta2 173.28(14)
C54 N10 N9 119.57(16)
C37 O3 C43 117.73(16)
C47 O4 C53 117.75(16)
N6 C34 C39 126.70(17)
N6 C34 C35 114.58(16)
C39 C34 C35 118.67(16)
N7 C35 C36 124.36(17)
N7 C35 C34 118.32(17)
C36 C35 C34 117.29(16)
C37 C36 C35 120.77(18)
O3 C37 C36 125.38(18)
O3 C37 C38 113.52(16)
C36 C37 C38 121.09(18)
C39 C38 C37 120.22(18)
C38 C39 C34 120.91(18)
N7 C40 C42 109.60(17)
N7 C40 C41 112.49(17)
C42 C40 C41 112.13(19)
N6 C44 C49 127.16(17)
N6 C44 C45 114.01(16)
C49 C44 C45 118.75(16)
N8 C45 C46 124.39(17)
N8 C45 C44 117.47(16)
C46 C45 C44 118.14(16)
C47 C46 C45 120.54(18)
O4 C47 C46 124.44(18)
O4 C47 C48 114.29(17)
C46 C47 C48 121.25(18)
C49 C48 C47 119.94(18)
C48 C49 C44 121.25(18)
N8 C50 C52 109.76(17)
N8 C50 C51 111.76(16)
C52 C50 C51 111.98(18)
N10 C54 C61 116.52(16)
N10 C54 C55 124.49(16)
C61 C54 C55 118.97(16)
C56 C55 C60 118.75(18)
C56 C55 C54 120.63(18)
C60 C55 C54 120.60(17)
C55 C56 C57 120.1(2)
C58 C57 C56 120.7(2)
C57 C58 C59 119.6(2)
C58 C59 C60 119.93(19)
C59 C60 C55 120.88(19)
C66 C61 C62 118.82(18)
C66 C61 C54 120.31(17)
C62 C61 C54 120.83(18)
C63 C62 C61 120.4(2)
C62 C63 C64 120.3(2)
C63 C64 C65 120.07(19)
C64 C65 C66 119.9(2)
C61 C66 C65 120.48(19)
C72 C67 C68 117.6(3)
C72 C67 C73 121.5(3)
C68 C67 C73 120.8(3)
C69 C68 C67 121.9(3)
C70 C69 C68 120.3(3)
C69 C70 C71 119.1(3)
C72 C71 C70 120.2(3)
C67 C72 C71 120.8(3)

loop_
_geom_bond_atom_site_label_1
_geom_bond_atom_site_label_2
_geom_bond_distance
Ta1 N4 1.8055(15)
Ta1 N3 2.0930(15)
Ta1 N2 2.1471(16)
Ta1 N1 2.2740(15)
Ta1 Cl2 2.4419(5)
Ta1 Cl1 2.4442(5)
N1 C1 1.337(2)
N1 C11 1.358(2)
N2 C2 1.335(2)
N2 C7 1.497(2)
N3 C12 1.361(2)
N3 C17 1.494(2)
N4 N5 1.347(2)
N5 C21 1.301(2)
O1 C4 1.349(2)
O1 C10 1.433(3)
O2 C14 1.355(2)
O2 C20 1.435(3)
C1 C6 1.433(3)
C1 C2 1.474(3)
C2 C3 1.431(3)
C3 C4 1.366(3)
C4 C5 1.430(3)
C5 C6 1.350(3)
C7 C8 1.516(3)
C7 C9 1.518(3)
C11 C16 1.433(2)
C11 C12 1.451(3)
C12 C13 1.420(3)
C13 C14 1.372(3)
C14 C15 1.417(3)
C15 C16 1.361(3)
C17 C18 1.515(3)
C17 C19 1.525(3)
C21 C22 1.482(2)
C21 C28 1.488(2)
C22 C23 1.397(3)
C22 C27 1.402(3)
C23 C24 1.385(3)
C24 C25 1.393(3)
C25 C26 1.385(3)
C26 C27 1.391(3)
C28 C29 1.395(3)
C28 C33 1.401(3)
C29 C30 1.391(3)
C30 C31 1.382(3)
C31 C32 1.386(3)
C32 C33 1.389(3)
Ta2 N9 1.8020(15)
Ta2 N8 2.0998(16)
Ta2 N7 2.1506(16)
Ta2 N6 2.2683(15)
Ta2 Cl4 2.4186(5)
Ta2 Cl3 2.4490(5)
N6 C34 1.339(2)
N6 C44 1.358(2)
N7 C35 1.338(2)
N7 C40 1.497(2)
N8 C45 1.355(2)
N8 C50 1.497(2)
N9 N10 1.340(2)
N10 C54 1.303(2)
O3 C37 1.342(2)
O3 C43 1.437(3)
O4 C47 1.350(2)
O4 C53 1.436(3)
C34 C39 1.435(2)
C34 C35 1.472(3)
C35 C36 1.427(3)
C36 C37 1.371(3)
C37 C38 1.434(3)
C38 C39 1.351(3)
C40 C42 1.512(3)
C40 C41 1.533(3)
C44 C49 1.429(2)
C44 C45 1.455(3)
C45 C46 1.420(3)
C46 C47 1.377(3)
C47 C48 1.421(3)
C48 C49 1.358(3)
C50 C52 1.520(3)
C50 C51 1.522(3)
C54 C61 1.482(2)
C54 C55 1.493(3)
C55 C56 1.389(3)
C55 C60 1.394(3)
C56 C57 1.390(3)
C57 C58 1.383(3)
C58 C59 1.383(3)
C59 C60 1.388(3)
C61 C66 1.392(3)
C61 C62 1.402(3)
C62 C63 1.381(3)
C63 C64 1.384(3)
C64 C65 1.384(3)
C65 C66 1.393(3)
C67 C72 1.378(4)
C67 C68 1.394(3)
C67 C73 1.498(4)
C68 C69 1.372(4)
C69 C70 1.364(4)
C70 C71 1.397(6)
C71 C72 1.387(6)

loop_
_geom_torsion_atom_site_label_1
_geom_torsion_atom_site_label_2
_geom_torsion_atom_site_label_3
_geom_torsion_atom_site_label_4
_geom_torsion
N4 Ta1 N1 C1 69.0(13)
N3 Ta1 N1 C1 168.96(14)
N2 Ta1 N1 C1 -9.17(12)
Cl2 Ta1 N1 C1 77.71(12)
Cl1 Ta1 N1 C1 -97.98(12)
N4 Ta1 N1 C11 -112.3(13)
N3 Ta1 N1 C11 -12.39(12)
N2 Ta1 N1 C11 169.48(13)
Cl2 Ta1 N1 C11 -103.64(12)
Cl1 Ta1 N1 C11 80.67(12)
N4 Ta1 N2 C2 -165.72(13)
N3 Ta1 N2 C2 8.0(2)
N1 Ta1 N2 C2 11.44(13)
Cl2 Ta1 N2 C2 -71.58(13)
Cl1 Ta1 N2 C2 93.82(13)
N4 Ta1 N2 C7 2.83(16)
N3 Ta1 N2 C7 176.53(13)
N1 Ta1 N2 C7 179.99(16)
Cl2 Ta1 N2 C7 96.97(15)
Cl1 Ta1 N2 C7 -97.63(15)
N4 Ta1 N3 C12 -168.26(13)
N2 Ta1 N3 C12 18.0(2)
N1 Ta1 N3 C12 14.60(12)
Cl2 Ta1 N3 C12 96.41(13)
Cl1 Ta1 N3 C12 -66.62(13)
N4 Ta1 N3 C17 5.81(16)
N2 Ta1 N3 C17 -167.89(13)
N1 Ta1 N3 C17 -171.33(15)
Cl2 Ta1 N3 C17 -89.52(14)
Cl1 Ta1 N3 C17 107.44(14)
N3 Ta1 N4 N5 -99.8(6)
N2 Ta1 N4 N5 76.8(6)
N1 Ta1 N4 N5 -0.6(17)
Cl2 Ta1 N4 N5 -9.2(6)
Cl1 Ta1 N4 N5 166.3(6)
Ta1 N4 N5 C21 158.5(5)
C11 N1 C1 C6 8.7(3)
Ta1 N1 C1 C6 -172.98(15)
C11 N1 C1 C2 -172.46(17)
Ta1 N1 C1 C2 5.9(2)
C7 N2 C2 C3 0.1(3)
Ta1 N2 C2 C3 169.30(14)
C7 N2 C2 C1 178.19(16)
Ta1 N2 C2 C1 -12.6(2)
N1 C1 C2 N2 4.0(2)
C6 C1 C2 N2 -177.00(17)
N1 C1 C2 C3 -177.77(16)
C6 C1 C2 C3 1.2(3)
N2 C2 C3 C4 175.27(18)
C1 C2 C3 C4 -2.8(3)
C10 O1 C4 C3 -0.2(3)
C10 O1 C4 C5 178.50(19)
C2 C3 C4 O1 -179.11(18)
C2 C3 C4 C5 2.3(3)
O1 C4 C5 C6 -178.84(18)
C3 C4 C5 C6 -0.1(3)
C4 C5 C6 C1 -1.5(3)
N1 C1 C6 C5 179.76(19)
C2 C1 C6 C5 0.9(3)
C2 N2 C7 C8 -144.49(19)
Ta1 N2 C7 C8 47.1(2)
C2 N2 C7 C9 90.5(2)
Ta1 N2 C7 C9 -78.0(2)
C1 N1 C11 C16 7.6(3)
Ta1 N1 C11 C16 -170.73(15)
C1 N1 C11 C12 -173.28(18)
Ta1 N1 C11 C12 8.36(19)
C17 N3 C12 C13 -9.8(3)
Ta1 N3 C12 C13 164.86(14)
C17 N3 C12 C11 169.61(16)
Ta1 N3 C12 C11 -15.7(2)
N1 C11 C12 N3 4.1(2)
C16 C11 C12 N3 -176.76(16)
N1 C11 C12 C13 -176.51(16)
C16 C11 C12 C13 2.7(3)
N3 C12 C13 C14 176.07(17)
C11 C12 C13 C14 -3.3(3)
C20 O2 C14 C13 -2.5(3)
C20 O2 C14 C15 176.06(17)
C12 C13 C14 O2 179.28(17)
C12 C13 C14 C15 0.8(3)
O2 C14 C15 C16 -176.12(17)
C13 C14 C15 C16 2.5(3)
C14 C15 C16 C11 -3.1(3)
N1 C11 C16 C15 179.57(18)
C12 C11 C16 C15 0.5(3)
C12 N3 C17 C18 -144.93(18)
Ta1 N3 C17 C18 41.0(2)
C12 N3 C17 C19 89.57(19)
Ta1 N3 C17 C19 -84.49(18)
N4 N5 C21 C22 -172.98(16)
N4 N5 C21 C28 4.9(3)
N5 C21 C22 C23 30.5(3)
C28 C21 C22 C23 -147.53(18)
N5 C21 C22 C27 -151.50(18)
C28 C21 C22 C27 30.5(3)
C27 C22 C23 C24 0.6(3)
C21 C22 C23 C24 178.67(18)
C22 C23 C24 C25 -0.9(3)
C23 C24 C25 C26 1.1(3)
C24 C25 C26 C27 -0.9(3)
C25 C26 C27 C22 0.6(3)
C23 C22 C27 C26 -0.4(3)
C21 C22 C27 C26 -178.48(18)
N5 C21 C28 C29 46.4(3)
C22 C21 C28 C29 -135.80(18)
N5 C21 C28 C33 -132.9(2)
C22 C21 C28 C33 44.9(2)
C33 C28 C29 C30 0.0(3)
C21 C28 C29 C30 -179.25(18)
C28 C29 C30 C31 0.8(3)
C29 C30 C31 C32 -0.7(3)
C30 C31 C32 C33 -0.2(3)
C31 C32 C33 C28 1.1(3)
C29 C28 C33 C32 -0.9(3)
C21 C28 C33 C32 178.34(17)
N9 Ta2 N6 C34 160.4(10)
N8 Ta2 N6 C34 -171.71(14)
N7 Ta2 N6 C34 6.60(12)
Cl4 Ta2 N6 C34 95.44(12)
Cl3 Ta2 N6 C34 -79.61(12)
N9 Ta2 N6 C44 -15.7(11)
N8 Ta2 N6 C44 12.13(12)
N7 Ta2 N6 C44 -169.57(13)
Cl4 Ta2 N6 C44 -80.72(12)
Cl3 Ta2 N6 C44 104.22(12)
N9 Ta2 N7 C35 179.05(13)
N8 Ta2 N7 C35 0.5(2)
N6 Ta2 N7 C35 -2.58(13)
Cl4 Ta2 N7 C35 -84.32(13)
Cl3 Ta2 N7 C35 82.19(13)
N9 Ta2 N7 C40 -1.24(17)
N8 Ta2 N7 C40 -179.78(13)
N6 Ta2 N7 C40 177.13(16)
Cl4 Ta2 N7 C40 95.39(15)
Cl3 Ta2 N7 C40 -98.10(15)
N9 Ta2 N8 C45 163.65(13)
N7 Ta2 N8 C45 -17.8(2)
N6 Ta2 N8 C45 -14.68(13)
Cl4 Ta2 N8 C45 65.99(13)
Cl3 Ta2 N8 C45 -97.88(13)
N9 Ta2 N8 C50 -8.58(16)
N7 Ta2 N8 C50 170.00(13)
N6 Ta2 N8 C50 173.10(16)
Cl4 Ta2 N8 C50 -106.24(14)
Cl3 Ta2 N8 C50 89.90(14)
N8 Ta2 N9 N10 65.4(12)
N7 Ta2 N9 N10 -113.8(12)
N6 Ta2 N9 N10 92.9(15)
Cl4 Ta2 N9 N10 157.4(12)
Cl3 Ta2 N9 N10 -26.7(12)
Ta2 N9 N10 C54 -167.4(11)
C44 N6 C34 C39 -16.3(3)
Ta2 N6 C34 C39 168.28(15)
C44 N6 C34 C35 166.13(17)
Ta2 N6 C34 C35 -9.25(19)
C40 N7 C35 C36 -3.0(3)
Ta2 N7 C35 C36 176.75(14)
C40 N7 C35 C34 178.89(16)
Ta2 N7 C35 C34 -1.4(2)
N6 C34 C35 N7 7.3(2)
C39 C34 C35 N7 -170.42(17)
N6 C34 C35 C36 -170.94(16)
C39 C34 C35 C36 11.3(3)
N7 C35 C36 C37 175.10(18)
C34 C35 C36 C37 -6.7(3)
C43 O3 C37 C36 -3.6(3)
C43 O3 C37 C38 176.98(18)
C35 C36 C37 O3 178.36(18)
C35 C36 C37 C38 -2.2(3)
O3 C37 C38 C39 -173.62(17)
C36 C37 C38 C39 6.9(3)
C37 C38 C39 C34 -2.0(3)
N6 C34 C39 C38 175.45(18)
C35 C34 C39 C38 -7.1(3)
C35 N7 C40 C42 88.6(2)
Ta2 N7 C40 C42 -91.14(19)
C35 N7 C40 C41 -145.96(19)
Ta2 N7 C40 C41 34.3(2)
C34 N6 C44 C49 -6.8(3)
Ta2 N6 C44 C49 168.60(15)
C34 N6 C44 C45 176.51(17)
Ta2 N6 C44 C45 -8.08(19)
C50 N8 C45 C46 8.9(3)
Ta2 N8 C45 C46 -163.89(14)
C50 N8 C45 C44 -171.36(16)
Ta2 N8 C45 C44 15.8(2)
N6 C44 C45 N8 -4.3(2)
C49 C44 C45 N8 178.76(16)
N6 C44 C45 C46 175.47(16)
C49 C44 C45 C46 -1.5(3)
N8 C45 C46 C47 -176.62(18)
C44 C45 C46 C47 3.7(3)
C53 O4 C47 C46 0.1(3)
C53 O4 C47 C48 -178.39(17)
C45 C46 C47 O4 178.60(17)
C45 C46 C47 C48 -3.0(3)
O4 C47 C48 C49 178.50(17)
C46 C47 C48 C49 -0.1(3)
C47 C48 C49 C44 2.3(3)
N6 C44 C49 C48 -178.00(18)
C45 C44 C49 C48 -1.5(3)
C45 N8 C50 C52 -98.8(2)
Ta2 N8 C50 C52 73.5(2)
C45 N8 C50 C51 136.34(18)
Ta2 N8 C50 C51 -51.4(2)
N9 N10 C54 C61 -179.73(16)
N9 N10 C54 C55 1.9(3)
N10 C54 C55 C56 -98.7(2)
C61 C54 C55 C56 82.9(2)
N10 C54 C55 C60 82.8(2)
C61 C54 C55 C60 -95.5(2)
C60 C55 C56 C57 -1.8(3)
C54 C55 C56 C57 179.74(19)
C55 C56 C57 C58 0.9(3)
C56 C57 C58 C59 0.0(3)
C57 C58 C59 C60 0.0(3)
C58 C59 C60 C55 -0.9(3)
C56 C55 C60 C59 1.8(3)
C54 C55 C60 C59 -179.75(17)
N10 C54 C61 C66 -164.98(18)
C55 C54 C61 C66 13.5(3)
N10 C54 C61 C62 12.5(3)
C55 C54 C61 C62 -168.97(18)
C66 C61 C62 C63 1.3(3)
C54 C61 C62 C63 -176.24(19)
C61 C62 C63 C64 -0.6(3)
C62 C63 C64 C65 -0.4(3)
C63 C64 C65 C66 0.6(3)
C62 C61 C66 C65 -1.1(3)
C54 C61 C66 C65 176.50(19)
C64 C65 C66 C61 0.1(3)
C72 C67 C68 C69 -0.3(4)
C73 C67 C68 C69 -178.2(2)
C67 C68 C69 C70 0.5(4)
C68 C69 C70 C71 -0.1(4)
C69 C70 C71 C72 -0.3(5)
C68 C67 C72 C71 -0.2(4)
C73 C67 C72 C71 177.8(3)
C70 C71 C72 C67 0.5(5)
